data_7707173
loop_
_publ_author_name
'Li, Jia-Ming'
'Xu, Tian-Yang'
'Zhao, Ya-Li'
'Hu, Xing-Liang'
'He, Kun-Huan'

_publ_section_title
;
 Two 6/10-connected Cu<sub>12</sub>S<sub>6</sub> cluster-based organic
 frameworks: crystal structure and proton conduction.
;
_journal_issue 21
_journal_name_full 'Dalton transactions (Cambridge, England : 2003)'
_journal_page_first 7484
_journal_page_last 7495
_journal_paper_doi 10.1039/d1dt00782c
_journal_volume 50
_journal_year 2021
_chemical_formula_moiety 'C18 H44 Cu12 O22 S12, 6(H2 O)'
_chemical_formula_sum 'C18 H56 Cu12 O28 S12'
_chemical_formula_weight 1867.82
_space_group_crystal_system triclinic
_space_group_IT_number 2
_space_group_name_Hall '-P 1'
_space_group_name_H-M_alt 'P -1'
_atom_sites_solution_hydrogens mixed
_audit_creation_date 2021-04-01
_audit_creation_method
;
Olex2 1.3
(compiled 2020.11.12 svn.r5f609507 for OlexSys, GUI svn.r6272)
;
_audit_update_record
;
2021-04-01 deposited with the CCDC.	2021-04-22 downloaded from the CCDC.
;
_cell_angle_alpha 72.310(5)
_cell_angle_beta 82.128(4)
_cell_angle_gamma 60.367(7)
_cell_formula_units_Z 2
_cell_length_a 12.4249(7)
_cell_length_b 12.5351(9)
_cell_length_c 19.7599(9)
_cell_measurement_reflns_used 9165
_cell_measurement_temperature 298.15
_cell_measurement_theta_max 32.8740
_cell_measurement_theta_min 2.4150
_cell_volume 2548.2(3)
_computing_cell_refinement 'CrysAlisPro 1.171.39.34a (Rigaku OD, 2017)'
_computing_data_collection 'CrysAlisPro 1.171.39.34a (Rigaku OD, 2017)'
_computing_data_reduction 'CrysAlisPro 1.171.39.34a (Rigaku OD, 2017)'
_computing_molecular_graphics 'Olex2 1.3 (Dolomanov et al., 2009)'
_computing_publication_material 'Olex2 1.3 (Dolomanov et al., 2009)'
_computing_structure_refinement 'SHELXL 2018/3 (Sheldrick, 2015)'
_computing_structure_solution 'ShelXT (Sheldrick, 2015)'
_diffrn_ambient_temperature 298.15
_diffrn_detector 'CCD plate'
_diffrn_measured_fraction_theta_full 0.999
_diffrn_measured_fraction_theta_max 0.999
_diffrn_measurement_details
;
List of Runs (angles in degrees, time in seconds):

  # Type    Start    End  Width  t~exp~   \w     \q     \k     \f   Frames
#--------------------------------------------------------------------------
  1  \w     75.00 109.00   1.00   12.50    --   30.00  54.00   0.00   34
  2  \w    -73.00  33.00   1.00   12.50    --   30.00  54.00-120.00  106
  3  \w    -73.00  32.00   1.00   12.50    --   30.00  54.00 120.00  105
  4  \w    -73.00  33.00   1.00   12.50    --   30.00  54.00   0.00  106
;
_diffrn_measurement_device 'two-circle diffractometer'
_diffrn_measurement_device_type 'XtaLAB Mini (ROW)'
_diffrn_measurement_method '\w scans'
_diffrn_orient_matrix_type 'CrysAlisPro convention (1999,Acta A55,543-557)'
_diffrn_orient_matrix_UB_11 -0.0397161000
_diffrn_orient_matrix_UB_12 0.0101900000
_diffrn_orient_matrix_UB_13 0.0294710000
_diffrn_orient_matrix_UB_21 -0.0504526000
_diffrn_orient_matrix_UB_22 0.0164641000
_diffrn_orient_matrix_UB_23 -0.0212348000
_diffrn_orient_matrix_UB_31 0.0138473000
_diffrn_orient_matrix_UB_32 -0.0648677000
_diffrn_orient_matrix_UB_33 0.0100256000
_diffrn_radiation_monochromator graphite
_diffrn_radiation_probe x-ray
_diffrn_radiation_type 'Mo K\a'
_diffrn_radiation_wavelength 0.71073
_diffrn_reflns_av_R_equivalents 0.0188
_diffrn_reflns_av_unetI/netI 0.0283
_diffrn_reflns_Laue_measured_fraction_full 0.999
_diffrn_reflns_Laue_measured_fraction_max 0.999
_diffrn_reflns_limit_h_max 14
_diffrn_reflns_limit_h_min -14
_diffrn_reflns_limit_k_max 14
_diffrn_reflns_limit_k_min -14
_diffrn_reflns_limit_l_max 23
_diffrn_reflns_limit_l_min -23
_diffrn_reflns_number 14516
_diffrn_reflns_point_group_measured_fraction_full 0.999
_diffrn_reflns_point_group_measured_fraction_max 0.999
_diffrn_reflns_theta_full 25.099
_diffrn_reflns_theta_max 25.099
_diffrn_reflns_theta_min 2.515
_diffrn_source 'fine-focus sealed X-ray tube'
_diffrn_source_type 'Rigaku (Mo) X-ray Source'
_exptl_absorpt_coefficient_mu 5.470
_exptl_absorpt_correction_T_max 1.00000
_exptl_absorpt_correction_T_min 0.43701
_exptl_absorpt_correction_type multi-scan
_exptl_absorpt_process_details
;
CrysAlisPro 1.171.39.34a (Rigaku Oxford Diffraction, 2017)
Empirical absorption correction using spherical harmonics,
 implemented in SCALE3 ABSPACK scaling algorithm.
;
_exptl_crystal_colour red
_exptl_crystal_colour_primary red
_exptl_crystal_density_diffrn 2.434
_exptl_crystal_description block
_exptl_crystal_F_000 1856
_exptl_crystal_size_max 0.25
_exptl_crystal_size_mid 0.2
_exptl_crystal_size_min 0.15
_refine_diff_density_max 1.721
_refine_diff_density_min -1.418
_refine_diff_density_rms 0.112
_refine_ls_extinction_method none
_refine_ls_goodness_of_fit_ref 1.019
_refine_ls_hydrogen_treatment constr
_refine_ls_matrix_type full
_refine_ls_number_parameters 636
_refine_ls_number_reflns 9038
_refine_ls_number_restraints 18
_refine_ls_restrained_S_all 1.022
_refine_ls_R_factor_all 0.0420
_refine_ls_R_factor_gt 0.0337
_refine_ls_shift/su_max 0.000
_refine_ls_shift/su_mean 0.000
_refine_ls_structure_factor_coef Fsqd
_refine_ls_weighting_details 'w=1/[\s^2^(Fo^2^)+(0.0397P)^2^+6.2410P] where P=(Fo^2^+2Fc^2^)/3'
_refine_ls_weighting_scheme calc
_refine_ls_wR_factor_gt 0.0841
_refine_ls_wR_factor_ref 0.0884
_reflns_Friedel_coverage 0.000
_reflns_number_gt 7634
_reflns_number_total 9038
_reflns_threshold_expression 'I > 2\s(I)'
_cod_data_source_file d1dt00782c2.cif
_cod_data_source_block 190108d
_cod_depositor_comments 'Adding full bibliography for 7707172--7707173.cif.'
_cod_database_code 7707173
_shelx_shelxl_version_number 2018/3
_shelx_space_group_comment
;
The symmetry employed for this shelxl refinement is uniquely defined
by the following loop, which should always be used as a source of
symmetry information in preference to the above space-group names.
They are only intended as comments.
;
_shelx_estimated_absorpt_t_max 0.494
_shelx_estimated_absorpt_t_min 0.342
_reflns_odcompleteness_completeness 99.94
_reflns_odcompleteness_iscentric 1
_reflns_odcompleteness_theta 26.32
_olex2_refinement_description
;
1. Fixed Uiso
 At 1.2 times of:
  All C(H,H) groups, All C(H,H,H,H) groups
 At 1.5 times of:
  All O(H,H) groups
2. Restrained distances
 S12-O16 = S12-O17 = S12-O18 = S12A-O16A = S12A-O17A = S12A-O18A
 1.46 with sigma of 0.02
 C18-S12 = C18A-S12A = C3-S2 = C3A-S2
 1.78 with sigma of 0.02
 C1-S1 = C1A-S1
 1.83 with sigma of 0.02
 C17-C18 = C17-C18A = C1-C2 = C2-C3 = C1A-C2A = C2A-C3A
 1.53 with sigma of 0.02
3. Uiso/Uaniso restraints and constraints
Uanis(C1) = Uanis(C2) = Uanis(C3)
Uanis(O1) = Uanis(O3)
Uanis(O24) = Uanis(O25)
Uanis(C18) = Uanis(C18A)
Uanis(O17) = Uanis(O17A)
Uanis(O18) = Uanis(O18A)
Uanis(S12) = Uanis(S12A)
Uanis(O16) = Uanis(O16A)
Uanis(C1) = Uanis(C1A)
Uanis(C2) = Uanis(C2A)
Uanis(C3) = Uanis(C3A)
4. Others
 Sof(H17C)=Sof(H17D)=Sof(S12A)=Sof(O16A)=Sof(O17A)=Sof(C18A)=Sof(H18C)=
 Sof(H18D)=Sof(O18A)=Sof(C2A)=Sof(H2AA)=Sof(H2AB)=Sof(C3A)=Sof(H3AA)=Sof(H3AB)=
 Sof(C1A)=Sof(H1AA)=Sof(H1AB)=1-FVAR(1)
 Sof(S12)=Sof(O18)=Sof(O17)=Sof(O16)=Sof(C18)=Sof(H18A)=Sof(H18B)=Sof(H17A)=
 Sof(H17B)=Sof(C1)=Sof(H1A)=Sof(H1B)=Sof(C3)=Sof(H3A)=Sof(H3B)=Sof(C2)=Sof(H2A)=
 Sof(H2B)=FVAR(1)
5.a Riding coordinates:
 O22(H22A,H22B), O21(H21A,H21B), O26(H26A,H26B), O19(H19A,H19B), O27(H27A,
 H27B), O25(H25A,H25B), O28(H28A,H28B), O24(H24A,H24B)
5.b Free rotating group:
 O23(H23A,H23B)
5.c Rotating group:
 O20(H20A,H20B)
5.d Secondary CH2 refined with riding coordinates:
 C14(H14A,H14B), C18(H18A,H18B), C15(H15A,H15B), C9(H9A,H9B), C8(H8A,H8B),
 C12(H12A,H12B), C6(H6A,H6B), C4(H4A,H4B), C10(H10A,H10B), C16(H16A,H16B),
 C17(H17C,H17D), C17(H17A,H17B), C7(H7A,H7B), C13(H13A,H13B), C5(H5A,H5B),
 C1(H1A,H1B), C11(H11A,H11B), C3(H3A,H3B), C2(H2A,H2B), C18A(H18C,H18D),
 C2A(H2AA,H2AB), C3A(H3AA,H3AB), C1A(H1AA,H1AB)
;
_olex2_submission_special_instructions 'No special instructions were received'
_oxdiff_exptl_absorpt_empirical_details
;
Empirical correction (ABSPACK) includes:
- Absorption correction using spherical harmonics
- Frame scaling
;
_oxdiff_exptl_absorpt_empirical_full_max 1.815
_oxdiff_exptl_absorpt_empirical_full_min 0.733

loop_
_space_group_symop_operation_xyz
'x, y, z'
'-x, -y, -z'

loop_
_atom_site_label
_atom_site_type_symbol
_atom_site_fract_x
_atom_site_fract_y
_atom_site_fract_z
_atom_site_U_iso_or_equiv
_atom_site_adp_type
_atom_site_occupancy
_atom_site_site_symmetry_order
_atom_site_calc_flag
_atom_site_refinement_flags_posn
_atom_site_refinement_flags_adp
_atom_site_refinement_flags_occupancy
_atom_site_disorder_assembly
_atom_site_disorder_group
Cu10 Cu 0.76126(5) 0.68403(5) -0.01515(3) 0.02038(12) Uani 1 1 d . . . . .
Cu3 Cu 0.26859(5) 0.67902(4) 0.49198(2) 0.01909(12) Uani 1 1 d . . . . .
Cu7 Cu 0.59751(5) 0.42231(4) 0.38420(3) 0.02098(12) Uani 1 1 d . . . . .
Cu4 Cu 0.27840(5) 0.45773(5) 0.55982(3) 0.02408(13) Uani 1 1 d . . . . .
Cu9 Cu 0.37566(5) 0.63870(5) 0.36945(3) 0.02260(12) Uani 1 1 d . . . . .
Cu6 Cu 0.42832(5) 0.34556(5) 0.43132(3) 0.02347(12) Uani 1 1 d . . . . .
Cu11 Cu 0.78686(5) 1.45385(5) 0.06089(3) 0.02446(13) Uani 1 1 d . . . . .
Cu8 Cu 0.12427(5) 0.37578(5) 0.13977(3) 0.02397(13) Uani 1 1 d . . . . .
Cu2 Cu 0.09933(5) 0.42334(5) 0.89757(3) 0.02339(12) Uani 1 1 d . . . . .
Cu12 Cu 0.93486(5) 1.33791(5) -0.05734(3) 0.02460(13) Uani 1 1 d . . . . .
Cu5 Cu 0.54880(5) 0.22221(5) 0.58287(3) 0.02712(13) Uani 1 1 d . . . . .
Cu1 Cu -0.05592(6) 0.79036(5) 0.90887(3) 0.03651(15) Uani 1 1 d . . . . .
S9 S 0.56534(9) 0.61878(9) 0.36338(5) 0.01511(19) Uani 1 1 d . . . . .
S11 S 0.27811(8) 0.53897(8) 0.43941(5) 0.01384(19) Uani 1 1 d . . . . .
S5 S 0.22201(8) 0.46663(9) 0.05940(5) 0.01398(19) Uani 1 1 d . . . . .
S3 S 0.37426(9) -0.24774(8) 0.52592(5) 0.01451(19) Uani 1 1 d . . . . .
S6 S 0.54992(9) 0.30592(9) 0.27668(5) 0.0183(2) Uani 1 1 d . . . . .
S1 S 0.05854(9) 0.62494(9) 0.86144(5) 0.0162(2) Uani 1 1 d D . . . .
S7 S 0.86762(9) 0.75713(9) 0.01899(5) 0.0174(2) Uani 1 1 d . . . . .
S10 S 0.53177(9) 0.71825(11) 0.07425(5) 0.0231(2) Uani 1 1 d . . . . .
S4 S 0.31832(9) 0.20141(9) 0.55046(5) 0.0168(2) Uani 1 1 d . . . . .
S8 S 0.82452(9) 1.19055(9) 0.05757(5) 0.0184(2) Uani 1 1 d . . . . .
S2 S 0.03529(9) 0.72039(10) 0.57987(6) 0.0238(2) Uani 1 1 d D . . . .
S12 S 0.01078(10) 0.59992(10) 0.21970(5) 0.0168(3) Uani 0.910(2) 1 d D . P A 1
O18 O -0.1155(5) 0.6344(7) 0.2018(3) 0.0212(11) Uani 0.910(2) 1 d D . P A 1
O7 O 0.6244(3) 0.3532(3) 0.29628(14) 0.0252(7) Uani 1 1 d . . . . .
O13 O 0.5713(3) 0.7834(3) 0.00926(14) 0.0271(7) Uani 1 1 d . . . . .
O5 O 0.2261(3) 0.3148(3) 0.57142(17) 0.0273(7) Uani 1 1 d . . . . .
O2 O 0.0775(3) 0.7773(3) 0.51264(15) 0.0297(7) Uani 1 1 d . . . . .
O8 O 0.4467(3) 0.3184(3) 0.32437(15) 0.0284(7) Uani 1 1 d . . . . .
O11 O 0.7353(3) 1.3042(3) 0.07938(16) 0.0276(7) Uani 1 1 d . . . . .
O17 O 0.0557(11) 0.6820(10) 0.1696(7) 0.0274(16) Uani 0.910(2) 1 d D . P A 1
O15 O 0.5938(3) 0.5810(3) 0.08431(17) 0.0351(8) Uani 1 1 d . . . . .
O22 O 0.2583(3) 0.7955(3) 0.29337(17) 0.0382(8) Uani 1 1 d . . . . .
H22A H 0.190717 0.837618 0.312490 0.057 Uiso 1 1 d R U . . .
H22B H 0.237787 0.771288 0.263870 0.057 Uiso 1 1 d R U . . .
O12 O 0.9360(3) 1.1161(3) 0.10206(17) 0.0299(7) Uani 1 1 d . . . . .
O21 O 0.2473(3) 0.1993(3) 0.20558(17) 0.0357(8) Uani 1 1 d . . . . .
H21A H 0.318761 0.167740 0.185381 0.054 Uiso 1 1 d R U . . .
H21B H 0.258821 0.207150 0.243331 0.054 Uiso 1 1 d R U . . .
O4 O 0.4304(3) 0.1319(3) 0.59428(16) 0.0286(7) Uani 1 1 d . . . . .
O9 O 0.6259(3) 0.1768(3) 0.27063(18) 0.0377(8) Uani 1 1 d . . . . .
O16 O 0.0974(3) 0.4653(3) 0.22849(16) 0.0232(7) Uani 0.910(2) 1 d D . P A 1
O6 O 0.3451(3) 0.2283(3) 0.47494(15) 0.0236(6) Uani 1 1 d . . . . .
O23 O 0.6971(3) -0.1819(3) 0.66191(18) 0.0359(8) Uani 1 1 d G . . . .
H23A H 0.764901 -0.222380 0.642368 0.054 Uiso 1 1 d G U . . .
H23B H 0.646120 -0.206086 0.657364 0.054 Uiso 1 1 d G U . . .
O10 O 0.8528(3) 1.2188(3) -0.01794(15) 0.0255(7) Uani 1 1 d . . . . .
O14 O 0.3992(3) 0.7739(4) 0.07699(19) 0.0524(11) Uani 1 1 d . . . . .
O3 O -0.0945(4) 0.7657(4) 0.5786(2) 0.0633(8) Uani 1 1 d . . . . .
O26 O 0.2110(4) 0.7891(5) 0.1676(2) 0.0591(12) Uani 1 1 d . . . . .
H26A H 0.148483 0.781809 0.162185 0.089 Uiso 1 1 d R U . . .
H26B H 0.268543 0.740139 0.145445 0.089 Uiso 1 1 d R U . . .
C14 C 0.5527(5) 0.6745(5) 0.2164(2) 0.0313(10) Uani 1 1 d . . . . .
H14A H 0.463764 0.708912 0.220854 0.038 Uiso 1 1 calc R U . . .
H14B H 0.588961 0.584397 0.220030 0.038 Uiso 1 1 calc R U . . .
C18 C 0.0034(8) 0.6250(15) 0.3034(3) 0.0224(13) Uani 0.910(2) 1 d D . P A 1
H18A H -0.047366 0.715310 0.299576 0.027 Uiso 0.910(2) 1 calc R U P A 1
H18B H -0.036035 0.580260 0.336413 0.027 Uiso 0.910(2) 1 calc R U P A 1
C15 C 0.5817(4) 0.7420(4) 0.1447(2) 0.0245(9) Uani 1 1 d . . . . .
H15A H 0.670317 0.710998 0.141530 0.029 Uiso 1 1 calc R U . . .
H15B H 0.541742 0.832755 0.140305 0.029 Uiso 1 1 calc R U . . .
O1 O 0.1065(4) 0.5838(4) 0.5993(2) 0.0633(8) Uani 1 1 d . . . . .
C9 C 0.4884(4) 0.4042(4) 0.1916(2) 0.0219(9) Uani 1 1 d . . . . .
H9A H 0.449204 0.492738 0.192232 0.026 Uiso 1 1 calc R U . . .
H9B H 0.555657 0.390321 0.158140 0.026 Uiso 1 1 calc R U . . .
C8 C 0.3948(4) 0.3809(4) 0.1659(2) 0.0255(9) Uani 1 1 d . . . . .
H8A H 0.427918 0.290095 0.172789 0.031 Uiso 1 1 calc R U . . .
H8B H 0.319777 0.410666 0.193255 0.031 Uiso 1 1 calc R U . . .
C12 C 0.7546(4) 1.0931(4) 0.0707(2) 0.0189(8) Uani 1 1 d . . . . .
H12A H 0.739771 1.066213 0.120954 0.023 Uiso 1 1 calc R U . . .
H12B H 0.675251 1.142023 0.045869 0.023 Uiso 1 1 calc R U . . .
C6 C 0.2530(4) 0.0997(4) 0.5660(2) 0.0180(8) Uani 1 1 d . . . . .
H6A H 0.237927 0.074958 0.616397 0.022 Uiso 1 1 calc R U . . .
H6B H 0.174037 0.145317 0.540981 0.022 Uiso 1 1 calc R U . . .
O20 O 0.6664(5) 0.0538(4) 0.6546(3) 0.0750(16) Uani 1 1 d . . . . .
H20A H 0.633275 0.001433 0.670802 0.113 Uiso 1 1 d R U . . .
H20B H 0.683547 0.067653 0.692839 0.113 Uiso 1 1 d R U . . .
C4 C 0.2740(4) -0.0996(3) 0.5514(2) 0.0172(8) Uani 1 1 d . . . . .
H4A H 0.198548 -0.050587 0.522833 0.021 Uiso 1 1 calc R U . . .
H4B H 0.251520 -0.120065 0.600849 0.021 Uiso 1 1 calc R U . . .
O19 O -0.1821(5) 0.9623(4) 0.8450(3) 0.0793(17) Uani 1 1 d . . . . .
H19A H -0.189922 1.035165 0.841267 0.119 Uiso 1 1 d R U . . .
H19B H -0.237732 0.977595 0.817307 0.119 Uiso 1 1 d R U . . .
C10 C 0.7715(4) 0.8978(4) 0.0524(2) 0.0218(9) Uani 1 1 d . . . . .
H10A H 0.693102 0.949964 0.026478 0.026 Uiso 1 1 calc R U . . .
H10B H 0.754331 0.870541 0.102189 0.026 Uiso 1 1 calc R U . . .
O27 O 0.0532(4) 0.9147(4) 0.3624(2) 0.0825(16) Uani 1 1 d . . . . .
H27A H -0.005690 0.942890 0.333499 0.124 Uiso 1 1 d R U . . .
H27B H 0.028610 0.898490 0.404759 0.124 Uiso 1 1 d R U . . .
C16 C 0.1263(4) 0.5830(4) 0.4072(2) 0.0233(9) Uani 1 1 d . . . . .
H16A H 0.098121 0.524775 0.437277 0.028 Uiso 1 1 calc R U . . .
H16B H 0.067365 0.668286 0.410593 0.028 Uiso 1 1 calc R U . . .
C17 C 0.1296(4) 0.5793(5) 0.3324(2) 0.0306(10) Uani 1 1 d D . . . .
H17C H 0.190473 0.495292 0.327811 0.037 Uiso 0.090(2) 1 calc R U P A 2
H17D H 0.152296 0.641284 0.301205 0.037 Uiso 0.090(2) 1 calc R U P A 2
H17A H 0.183841 0.492511 0.329712 0.037 Uiso 0.910(2) 1 calc R U P A 1
H17B H 0.163993 0.632325 0.302924 0.037 Uiso 0.910(2) 1 calc R U P A 1
C7 C 0.3648(4) 0.4499(4) 0.0884(2) 0.0229(9) Uani 1 1 d . . . . .
H7A H 0.433007 0.403771 0.060353 0.027 Uiso 1 1 calc R U . . .
H7B H 0.356633 0.534096 0.079500 0.027 Uiso 1 1 calc R U . . .
C13 C 0.6019(5) 0.6902(5) 0.2748(2) 0.0295(10) Uani 1 1 d . . . . .
H13A H 0.569021 0.780691 0.268920 0.035 Uiso 1 1 calc R U . . .
H13B H 0.691171 0.652683 0.270824 0.035 Uiso 1 1 calc R U . . .
C5 C 0.3379(4) -0.0202(4) 0.5414(2) 0.0194(8) Uani 1 1 d . . . . .
H5A H 0.357299 0.003924 0.491682 0.023 Uiso 1 1 calc R U . . .
H5B H 0.414833 -0.069592 0.568702 0.023 Uiso 1 1 calc R U . . .
C1 C 0.1087(7) 0.6629(8) 0.7705(3) 0.0501(11) Uani 0.910(2) 1 d D . P A 1
H1A H 0.157433 0.704691 0.768945 0.060 Uiso 0.910(2) 1 calc R U P A 1
H1B H 0.163460 0.583130 0.758732 0.060 Uiso 0.910(2) 1 calc R U P A 1
O25 O 0.5907(5) -0.0113(4) 0.2487(2) 0.0777(11) Uani 1 1 d . . . . .
H25A H 0.612827 0.037482 0.257401 0.117 Uiso 1 1 d R U . . .
H25B H 0.562107 -0.038498 0.287790 0.117 Uiso 1 1 d R U . . .
O28 O -0.1145(4) 1.0258(6) 0.2564(3) 0.0945(19) Uani 1 1 d . . . . .
H28A H -0.193180 1.065693 0.256546 0.142 Uiso 1 1 d R U . . .
H28B H -0.089910 1.024953 0.214156 0.142 Uiso 1 1 d R U . . .
C11 C 0.8361(4) 0.9755(4) 0.0438(2) 0.0233(9) Uani 1 1 d . . . . .
H11A H 0.854217 1.001943 -0.005892 0.028 Uiso 1 1 calc R U . . .
H11B H 0.913830 0.923907 0.070327 0.028 Uiso 1 1 calc R U . . .
C3 C 0.0627(6) 0.7762(7) 0.6429(3) 0.0501(11) Uani 0.910(2) 1 d D . P A 1
H3A H 0.151282 0.743607 0.646227 0.060 Uiso 0.910(2) 1 calc R U P A 1
H3B H 0.024504 0.868536 0.625980 0.060 Uiso 0.910(2) 1 calc R U P A 1
C2 C 0.0158(6) 0.7409(7) 0.7165(3) 0.0501(11) Uani 0.910(2) 1 d D . P A 1
H2A H -0.042279 0.818758 0.729281 0.060 Uiso 0.910(2) 1 calc R U P A 1
H2B H -0.029286 0.696679 0.715178 0.060 Uiso 0.910(2) 1 calc R U P A 1
S12A S -0.0456(10) 0.6882(11) 0.2210(5) 0.0168(3) Uani 0.090(2) 1 d D . P A 2
O16A O -0.114(3) 0.821(2) 0.2213(16) 0.0232(7) Uani 0.090(2) 1 d D . P A 2
O17A O 0.057(12) 0.662(13) 0.172(8) 0.0274(16) Uani 0.090(2) 1 d D . P A 2
C18A C 0.001(7) 0.610(17) 0.312(2) 0.0224(13) Uani 0.090(2) 1 d D . P A 2
H18C H -0.059526 0.663842 0.340221 0.027 Uiso 0.090(2) 1 calc R U P A 2
H18D H -0.003122 0.531280 0.324892 0.027 Uiso 0.090(2) 1 calc R U P A 2
O18A O -0.094(7) 0.629(8) 0.189(4) 0.0212(11) Uani 0.090(2) 1 d D . P A 2
O24 O 0.4466(5) 0.0593(4) 0.1344(2) 0.0777(11) Uani 1 1 d . . . . .
H24A H 0.504704 0.028217 0.164365 0.117 Uiso 1 1 d R U . . .
H24B H 0.470364 0.095717 0.096485 0.117 Uiso 1 1 d R U . . .
C2A C 0.075(7) 0.651(7) 0.717(2) 0.0501(11) Uani 0.090(2) 1 d D . P A 2
H2AA H 0.128909 0.560865 0.719978 0.060 Uiso 0.090(2) 1 calc R U P A 2
H2AB H -0.010634 0.668994 0.718585 0.060 Uiso 0.090(2) 1 calc R U P A 2
C3A C 0.101(7) 0.739(8) 0.648(2) 0.0501(11) Uani 0.090(2) 1 d D . P A 2
H3AA H 0.188775 0.709301 0.641064 0.060 Uiso 0.090(2) 1 calc R U P A 2
H3AB H 0.059839 0.826734 0.649374 0.060 Uiso 0.090(2) 1 calc R U P A 2
C1A C 0.108(8) 0.693(8) 0.7766(16) 0.0501(11) Uani 0.090(2) 1 d D . P A 2
H1AA H 0.065472 0.785356 0.766077 0.060 Uiso 0.090(2) 1 calc R U P A 2
H1AB H 0.196267 0.662614 0.777945 0.060 Uiso 0.090(2) 1 calc R U P A 2

loop_
_atom_site_aniso_label
_atom_site_aniso_U_11
_atom_site_aniso_U_22
_atom_site_aniso_U_33
_atom_site_aniso_U_23
_atom_site_aniso_U_13
_atom_site_aniso_U_12
Cu10 0.0274(3) 0.0215(3) 0.0186(3) -0.0067(2) -0.0006(2) -0.0156(2)
Cu3 0.0261(3) 0.0202(2) 0.0176(2) -0.0071(2) -0.0006(2) -0.0147(2)
Cu7 0.0238(3) 0.0155(2) 0.0239(3) -0.0028(2) -0.0021(2) -0.0105(2)
Cu4 0.0346(3) 0.0214(3) 0.0181(3) 0.0009(2) -0.0072(2) -0.0166(2)
Cu9 0.0215(3) 0.0279(3) 0.0200(3) -0.0052(2) 0.0025(2) -0.0143(2)
Cu6 0.0192(3) 0.0218(3) 0.0316(3) -0.0096(2) 0.0039(2) -0.0110(2)
Cu11 0.0347(3) 0.0239(3) 0.0172(3) 0.0022(2) -0.0086(2) -0.0179(2)
Cu8 0.0204(3) 0.0304(3) 0.0197(3) -0.0014(2) 0.0003(2) -0.0143(2)
Cu2 0.0228(3) 0.0173(2) 0.0292(3) -0.0008(2) -0.0059(2) -0.0106(2)
Cu12 0.0189(3) 0.0222(3) 0.0330(3) -0.0075(2) 0.0025(2) -0.0107(2)
Cu5 0.0374(3) 0.0258(3) 0.0210(3) -0.0099(2) 0.0056(2) -0.0166(3)
Cu1 0.0457(4) 0.0280(3) 0.0316(3) -0.0100(3) 0.0040(3) -0.0144(3)
S9 0.0212(5) 0.0168(4) 0.0104(4) -0.0023(4) 0.0004(4) -0.0121(4)
S11 0.0162(5) 0.0149(4) 0.0131(4) -0.0042(4) -0.0026(3) -0.0085(4)
S5 0.0157(5) 0.0173(4) 0.0113(4) -0.0034(4) -0.0021(3) -0.0094(4)
S3 0.0184(5) 0.0118(4) 0.0155(5) -0.0043(4) -0.0006(4) -0.0083(4)
S6 0.0209(5) 0.0238(5) 0.0129(5) -0.0043(4) -0.0017(4) -0.0127(4)
S1 0.0218(5) 0.0187(5) 0.0116(4) -0.0011(4) -0.0007(4) -0.0137(4)
S7 0.0193(5) 0.0137(4) 0.0224(5) -0.0059(4) -0.0011(4) -0.0093(4)
S10 0.0190(5) 0.0347(6) 0.0139(5) -0.0055(4) 0.0019(4) -0.0127(5)
S4 0.0209(5) 0.0142(4) 0.0197(5) -0.0064(4) 0.0039(4) -0.0116(4)
S8 0.0232(5) 0.0162(4) 0.0222(5) -0.0076(4) 0.0038(4) -0.0137(4)
S2 0.0164(5) 0.0301(5) 0.0242(5) -0.0110(4) 0.0025(4) -0.0091(5)
S12 0.0184(6) 0.0247(6) 0.0114(5) -0.0073(4) 0.0002(4) -0.0120(5)
O18 0.017(3) 0.0359(18) 0.015(3) -0.0108(19) 0.0015(16) -0.014(2)
O7 0.0274(16) 0.0417(18) 0.0170(14) -0.0090(13) -0.0003(12) -0.0235(15)
O13 0.0253(16) 0.0313(16) 0.0122(14) -0.0006(12) 0.0008(12) -0.0075(14)
O5 0.0303(17) 0.0188(14) 0.0396(18) -0.0162(13) 0.0135(14) -0.0153(14)
O2 0.0265(16) 0.0351(17) 0.0147(15) -0.0067(13) -0.0011(12) -0.0050(14)
O8 0.0298(17) 0.051(2) 0.0172(15) -0.0120(14) 0.0049(12) -0.0284(16)
O11 0.0317(17) 0.0208(15) 0.0378(18) -0.0157(13) 0.0134(14) -0.0170(14)
O17 0.0417(19) 0.040(5) 0.0176(19) -0.008(3) 0.0031(15) -0.033(3)
O15 0.046(2) 0.0372(18) 0.0306(18) -0.0138(15) 0.0140(15) -0.0267(17)
O22 0.0317(18) 0.0422(19) 0.0325(18) 0.0020(15) -0.0102(14) -0.0159(16)
O12 0.0289(17) 0.0289(16) 0.0375(18) -0.0052(14) -0.0067(14) -0.0185(14)
O21 0.0323(18) 0.0394(19) 0.0291(18) 0.0003(15) -0.0056(14) -0.0165(16)
O4 0.0317(17) 0.0256(15) 0.0337(17) -0.0034(13) -0.0081(14) -0.0182(14)
O9 0.040(2) 0.0261(16) 0.044(2) -0.0117(15) -0.0079(16) -0.0098(15)
O16 0.0250(17) 0.0242(16) 0.0193(16) -0.0100(13) -0.0020(13) -0.0080(14)
O6 0.0345(17) 0.0258(15) 0.0195(15) -0.0070(12) 0.0073(12) -0.0223(14)
O23 0.0347(19) 0.045(2) 0.0361(19) -0.0172(16) 0.0040(15) -0.0222(17)
O10 0.0366(18) 0.0274(15) 0.0227(15) -0.0077(13) 0.0065(13) -0.0239(15)
O14 0.0219(18) 0.087(3) 0.032(2) -0.009(2) 0.0032(14) -0.019(2)
O3 0.0441(17) 0.072(2) 0.066(2) -0.0238(17) 0.0277(14) -0.0263(16)
O26 0.063(3) 0.107(4) 0.043(2) -0.037(2) 0.0175(19) -0.063(3)
C14 0.040(3) 0.048(3) 0.015(2) -0.003(2) 0.0016(18) -0.031(2)
C18 0.024(2) 0.035(4) 0.014(2) -0.011(3) 0.0008(19) -0.016(2)
C15 0.029(2) 0.033(2) 0.014(2) -0.0056(18) 0.0032(17) -0.018(2)
O1 0.0441(17) 0.072(2) 0.066(2) -0.0238(17) 0.0277(14) -0.0263(16)
C9 0.024(2) 0.029(2) 0.0143(19) 0.0006(17) -0.0065(16) -0.0158(19)
C8 0.028(2) 0.035(2) 0.019(2) -0.0014(18) -0.0073(17) -0.021(2)
C12 0.022(2) 0.0163(19) 0.023(2) -0.0066(16) 0.0026(16) -0.0129(17)
C6 0.018(2) 0.0163(19) 0.023(2) -0.0066(16) 0.0049(16) -0.0110(17)
O20 0.107(4) 0.037(2) 0.084(3) 0.019(2) -0.065(3) -0.040(2)
C4 0.0160(19) 0.0141(18) 0.025(2) -0.0088(16) 0.0026(16) -0.0085(16)
O19 0.111(4) 0.036(2) 0.087(4) 0.021(2) -0.066(3) -0.038(3)
C10 0.021(2) 0.0165(19) 0.031(2) -0.0111(18) 0.0030(17) -0.0088(17)
O27 0.068(3) 0.070(3) 0.046(3) -0.001(2) 0.001(2) 0.005(3)
C16 0.018(2) 0.039(2) 0.019(2) -0.0123(19) -0.0002(16) -0.015(2)
C17 0.026(2) 0.054(3) 0.020(2) -0.014(2) -0.0004(18) -0.022(2)
C7 0.023(2) 0.039(2) 0.016(2) -0.0059(18) -0.0033(16) -0.021(2)
C13 0.047(3) 0.044(3) 0.013(2) -0.0042(19) 0.0063(19) -0.036(2)
C5 0.021(2) 0.0148(18) 0.027(2) -0.0096(17) 0.0046(17) -0.0102(17)
C1 0.055(2) 0.095(3) 0.0138(15) 0.0010(18) 0.0027(15) -0.055(2)
O25 0.114(3) 0.064(2) 0.052(2) -0.0054(16) -0.0071(19) -0.044(2)
O28 0.045(3) 0.134(5) 0.051(3) -0.002(3) -0.001(2) -0.016(3)
C11 0.022(2) 0.021(2) 0.035(2) -0.0133(19) 0.0063(18) -0.0142(18)
C3 0.055(2) 0.095(3) 0.0138(15) 0.0010(18) 0.0027(15) -0.055(2)
C2 0.055(2) 0.095(3) 0.0138(15) 0.0010(18) 0.0027(15) -0.055(2)
S12A 0.0184(6) 0.0247(6) 0.0114(5) -0.0073(4) 0.0002(4) -0.0120(5)
O16A 0.0250(17) 0.0242(16) 0.0193(16) -0.0100(13) -0.0020(13) -0.0080(14)
O17A 0.0417(19) 0.040(5) 0.0176(19) -0.008(3) 0.0031(15) -0.033(3)
C18A 0.024(2) 0.035(4) 0.014(2) -0.011(3) 0.0008(19) -0.016(2)
O18A 0.017(3) 0.0359(18) 0.015(3) -0.0108(19) 0.0015(16) -0.014(2)
O24 0.114(3) 0.064(2) 0.052(2) -0.0054(16) -0.0071(19) -0.044(2)
C2A 0.055(2) 0.095(3) 0.0138(15) 0.0010(18) 0.0027(15) -0.055(2)
C3A 0.055(2) 0.095(3) 0.0138(15) 0.0010(18) 0.0027(15) -0.055(2)
C1A 0.055(2) 0.095(3) 0.0138(15) 0.0010(18) 0.0027(15) -0.055(2)

loop_
_atom_type_symbol
_atom_type_description
_atom_type_scat_dispersion_real
_atom_type_scat_dispersion_imag
_atom_type_scat_source
C C 0.0033 0.0016 'International Tables Vol C Tables 4.2.6.8 and 6.1.1.4'
H H 0.0000 0.0000 'International Tables Vol C Tables 4.2.6.8 and 6.1.1.4'
Cu Cu 0.3201 1.2651 'International Tables Vol C Tables 4.2.6.8 and 6.1.1.4'
O O 0.0106 0.0060 'International Tables Vol C Tables 4.2.6.8 and 6.1.1.4'
S S 0.1246 0.1234 'International Tables Vol C Tables 4.2.6.8 and 6.1.1.4'

loop_
_geom_angle_atom_site_label_1
_geom_angle_atom_site_label_2
_geom_angle_atom_site_label_3
_geom_angle
_geom_angle_site_symmetry_1
_geom_angle_site_symmetry_3
_geom_angle_publ_flag
Cu11 Cu10 Cu8 99.42(2) 1_545 2_665 ?
Cu2 Cu10 Cu11 64.911(19) 2_666 1_545 ?
Cu2 Cu10 Cu8 118.05(2) 2_666 2_665 ?
S5 Cu10 Cu11 54.07(3) 2_665 1_545 ?
S5 Cu10 Cu8 51.76(3) 2_665 2_665 ?
S5 Cu10 Cu2 109.75(3) 2_665 2_666 ?
S7 Cu10 Cu11 118.36(3) . 1_545 ?
S7 Cu10 Cu8 103.83(3) . 2_665 ?
S7 Cu10 Cu2 53.68(3) . 2_666 ?
S7 Cu10 S5 143.84(4) . 2_665 ?
O13 Cu10 Cu11 93.76(8) . 1_545 ?
O13 Cu10 Cu8 131.04(8) . 2_665 ?
O13 Cu10 Cu2 110.29(8) . 2_666 ?
O13 Cu10 S5 105.30(9) . 2_665 ?
O13 Cu10 S7 110.65(9) . . ?
Cu4 Cu3 Cu7 70.482(19) . 2_666 ?
Cu4 Cu3 Cu9 102.32(2) . . ?
Cu9 Cu3 Cu7 122.03(2) . 2_666 ?
S11 Cu3 Cu7 116.39(3) . 2_666 ?
S11 Cu3 Cu4 55.11(3) . . ?
S11 Cu3 Cu9 52.99(3) . . ?
S3 Cu3 Cu7 53.17(3) 1_565 2_666 ?
S3 Cu3 Cu4 123.20(3) 1_565 . ?
S3 Cu3 Cu9 101.41(3) 1_565 . ?
S3 Cu3 S11 145.44(4) 1_565 . ?
O2 Cu3 Cu7 109.74(8) . 2_666 ?
O2 Cu3 Cu4 91.03(9) . . ?
O2 Cu3 Cu9 128.11(8) . . ?
O2 Cu3 S11 102.11(9) . . ?
O2 Cu3 S3 112.42(9) . 1_565 ?
Cu9 Cu7 Cu3 119.30(2) . 2_666 ?
Cu6 Cu7 Cu3 98.14(2) . 2_666 ?
Cu6 Cu7 Cu9 74.08(2) . . ?
S9 Cu7 Cu3 97.24(3) . 2_666 ?
S9 Cu7 Cu9 52.75(3) . . ?
S9 Cu7 Cu6 125.29(3) . . ?
S9 Cu7 S3 141.81(4) . 2_656 ?
S3 Cu7 Cu3 51.02(3) 2_656 2_666 ?
S3 Cu7 Cu9 119.15(3) 2_656 . ?
S3 Cu7 Cu6 54.30(3) 2_656 . ?
O7 Cu7 Cu3 131.36(9) . 2_666 ?
O7 Cu7 Cu9 109.02(8) . . ?
O7 Cu7 Cu6 89.38(8) . . ?
O7 Cu7 S9 117.06(9) . . ?
O7 Cu7 S3 100.99(9) . 2_656 ?
S9 Cu4 Cu3 98.93(3) 2_666 . ?
S9 Cu4 S11 126.82(4) 2_666 . ?
S11 Cu4 Cu3 53.71(3) . . ?
O5 Cu4 Cu3 151.52(9) . . ?
O5 Cu4 S9 109.13(9) . 2_666 ?
O5 Cu4 S11 103.21(9) . . ?
O5 Cu4 O1 94.16(14) . . ?
O1 Cu4 Cu3 80.19(12) . . ?
O1 Cu4 S9 110.34(13) . 2_666 ?
O1 Cu4 S11 108.06(13) . . ?
Cu3 Cu9 Cu7 114.06(2) . . ?
Cu3 Cu9 Cu5 69.60(2) . 2_666 ?
Cu7 Cu9 Cu5 97.47(2) . 2_666 ?
S9 Cu9 Cu3 111.68(3) . . ?
S9 Cu9 Cu7 51.70(3) . . ?
S9 Cu9 Cu5 52.87(3) . 2_666 ?
S11 Cu9 Cu3 53.86(3) . . ?
S11 Cu9 Cu7 93.82(3) . . ?
S11 Cu9 Cu5 121.83(3) . 2_666 ?
S11 Cu9 S9 136.70(4) . . ?
O22 Cu9 Cu3 104.38(10) . . ?
O22 Cu9 Cu7 141.47(10) . . ?
O22 Cu9 Cu5 93.19(10) . 2_666 ?
O22 Cu9 S9 111.67(10) . . ?
O22 Cu9 S11 111.54(10) . . ?
S11 Cu6 Cu7 94.42(3) . . ?
S11 Cu6 S3 125.00(4) . 2_656 ?
S3 Cu6 Cu7 53.67(3) 2_656 . ?
O8 Cu6 Cu7 83.01(8) . . ?
O8 Cu6 S11 114.15(9) . . ?
O8 Cu6 S3 105.48(8) . 2_656 ?
O6 Cu6 Cu7 161.93(8) . . ?
O6 Cu6 S11 102.86(9) . . ?
O6 Cu6 S3 110.55(9) . 2_656 ?
O6 Cu6 O8 94.53(11) . . ?
Cu10 Cu11 Cu2 57.026(18) 1_565 2_676 ?
Cu10 Cu11 Cu12 90.54(2) 1_565 . ?
Cu2 Cu11 Cu12 109.21(2) 2_676 . ?
S5 Cu11 Cu10 52.27(3) 2_675 1_565 ?
S5 Cu11 Cu2 101.41(3) 2_675 2_676 ?
S5 Cu11 Cu12 47.46(3) 2_675 . ?
S1 Cu11 Cu10 104.71(3) 2_676 1_565 ?
S1 Cu11 Cu2 49.26(3) 2_676 2_676 ?
S1 Cu11 Cu12 99.31(3) 2_676 . ?
S1 Cu11 S5 130.48(4) 2_676 2_675 ?
O11 Cu11 Cu10 149.67(9) . 1_565 ?
O11 Cu11 Cu2 152.82(9) . 2_676 ?
O11 Cu11 Cu12 82.05(8) . . ?
O11 Cu11 S5 104.12(9) . 2_675 ?
O11 Cu11 S1 105.50(9) . 2_676 ?
O11 Cu11 O15 87.76(11) . 1_565 ?
O15 Cu11 Cu10 78.91(8) 1_565 1_565 ?
O15 Cu11 Cu2 97.56(9) 1_565 2_676 ?
O15 Cu11 Cu12 139.48(9) 1_565 . ?
O15 Cu11 S5 98.63(9) 1_565 2_675 ?
O15 Cu11 S1 121.19(9) 1_565 2_676 ?
Cu10 Cu8 Cu1 65.879(19) 2_665 2_566 ?
Cu2 Cu8 Cu10 106.78(2) 2_566 2_665 ?
Cu2 Cu8 Cu1 91.34(2) 2_566 2_566 ?
S5 Cu8 Cu10 51.08(3) . 2_665 ?
S5 Cu8 Cu2 93.60(3) . 2_566 ?
S5 Cu8 Cu1 115.34(3) . 2_566 ?
S5 Cu8 S1 133.63(4) . 2_566 ?
S5 Cu8 O16 101.33(9) . . ?
S1 Cu8 Cu10 104.19(3) 2_566 2_665 ?
S1 Cu8 Cu2 52.38(3) 2_566 2_566 ?
S1 Cu8 Cu1 47.84(3) 2_566 2_566 ?
O21 Cu8 Cu10 93.90(10) . 2_665 ?
O21 Cu8 Cu2 153.49(10) . 2_566 ?
O21 Cu8 Cu1 81.98(9) . 2_566 ?
O21 Cu8 S5 112.49(10) . . ?
O21 Cu8 S1 107.11(9) . 2_566 ?
O21 Cu8 O16 89.11(12) . . ?
O16 Cu8 Cu10 150.99(8) . 2_665 ?
O16 Cu8 Cu2 80.85(8) . 2_566 ?
O16 Cu8 Cu1 142.95(8) . 2_566 ?
O16 Cu8 S1 102.44(9) . 2_566 ?
Cu10 Cu2 Cu11 58.065(18) 2_666 2_676 ?
Cu10 Cu2 Cu8 133.43(3) 2_666 2_566 ?
Cu10 Cu2 Cu12 99.21(2) 2_666 1_446 ?
Cu8 Cu2 Cu11 98.87(2) 2_566 2_676 ?
Cu8 Cu2 Cu12 73.45(2) 2_566 1_446 ?
Cu12 Cu2 Cu11 141.20(3) 1_446 2_676 ?
S1 Cu2 Cu10 106.67(3) . 2_666 ?
S1 Cu2 Cu11 50.24(3) . 2_676 ?
S1 Cu2 Cu8 54.73(3) . 2_566 ?
S1 Cu2 Cu12 126.59(4) . 1_446 ?
S1 Cu2 S7 153.32(4) . 2_666 ?
S1 Cu2 O18 105.56(18) . 2_566 ?
S7 Cu2 Cu10 52.55(3) 2_666 2_666 ?
S7 Cu2 Cu11 110.41(3) 2_666 2_676 ?
S7 Cu2 Cu8 123.97(4) 2_666 2_566 ?
S7 Cu2 Cu12 53.63(3) 2_666 1_446 ?
S7 Cu2 O18 101.12(18) 2_666 2_566 ?
O18 Cu2 Cu10 133.33(19) 2_566 2_666 ?
O18 Cu2 Cu11 131.19(10) 2_566 2_676 ?
O18 Cu2 Cu8 92.88(19) 2_566 2_566 ?
O18 Cu2 Cu12 87.56(10) 2_566 1_446 ?
O18A Cu2 S1 108(3) 2_566 . ?
Cu2 Cu12 Cu11 108.21(2) 1_664 . ?
S5 Cu12 Cu11 48.30(3) 2_675 . ?
S5 Cu12 Cu2 93.13(3) 2_675 1_664 ?
S5 Cu12 S7 129.91(4) 2_675 2_775 ?
S5 Cu12 O17 106.1(3) 2_675 2_675 ?
S5 Cu12 O17A 102(4) 2_675 2_675 ?
S7 Cu12 Cu11 103.05(3) 2_775 . ?
S7 Cu12 Cu2 53.01(3) 2_775 1_664 ?
S7 Cu12 O17 106.4(3) 2_775 2_675 ?
O17 Cu12 Cu11 150.0(3) 2_675 . ?
O17 Cu12 Cu2 85.6(2) 2_675 1_664 ?
O10 Cu12 Cu11 81.82(8) . . ?
O10 Cu12 Cu2 163.25(9) . 1_664 ?
O10 Cu12 S5 103.45(9) . 2_675 ?
O10 Cu12 S7 112.41(9) . 2_775 ?
O10 Cu12 O17 92.0(2) . 2_675 ?
O10 Cu12 O17A 97(3) . 2_675 ?
O17A Cu12 Cu11 148(4) 2_675 . ?
S9 Cu5 Cu9 51.42(3) 2_666 2_666 ?
S3 Cu5 Cu9 97.43(3) 2_656 2_666 ?
S3 Cu5 S9 125.21(4) 2_656 2_666 ?
O4 Cu5 Cu9 149.89(9) . 2_666 ?
O4 Cu5 S9 102.28(9) . 2_666 ?
O4 Cu5 S3 111.39(9) . 2_656 ?
O20 Cu5 Cu9 91.74(11) . 2_666 ?
O20 Cu5 S9 111.60(15) . 2_666 ?
O20 Cu5 S3 113.22(17) . 2_656 ?
O20 Cu5 O4 84.96(14) . . ?
S1 Cu1 Cu8 48.43(3) . 2_566 ?
S1 Cu1 O12 104.08(9) . 2_676 ?
S7 Cu1 Cu8 95.44(3) 1_456 2_566 ?
S7 Cu1 S1 120.08(4) 1_456 . ?
S7 Cu1 O12 112.54(9) 1_456 2_676 ?
O12 Cu1 Cu8 149.41(9) 2_676 2_566 ?
O19 Cu1 Cu8 96.56(12) . 2_566 ?
O19 Cu1 S1 119.01(15) . . ?
O19 Cu1 S7 109.65(17) . 1_456 ?
O19 Cu1 O12 85.82(15) . 2_676 ?
Cu7 S9 Cu4 88.32(4) . 2_666 ?
Cu7 S9 Cu9 75.56(3) . . ?
Cu7 S9 Cu5 134.00(5) . 2_666 ?
Cu4 S9 Cu5 88.55(4) 2_666 2_666 ?
Cu9 S9 Cu4 136.57(5) . 2_666 ?
Cu9 S9 Cu5 75.71(4) . 2_666 ?
C13 S9 Cu7 116.22(15) . . ?
C13 S9 Cu4 110.55(15) . 2_666 ?
C13 S9 Cu9 112.77(16) . . ?
C13 S9 Cu5 107.76(16) . 2_666 ?
Cu3 S11 Cu4 71.18(3) . . ?
Cu3 S11 Cu6 133.25(5) . . ?
Cu9 S11 Cu3 73.15(3) . . ?
Cu9 S11 Cu4 132.67(4) . . ?
Cu9 S11 Cu6 93.09(4) . . ?
Cu6 S11 Cu4 89.38(4) . . ?
C16 S11 Cu3 112.34(14) . . ?
C16 S11 Cu4 105.99(14) . . ?
C16 S11 Cu9 115.84(14) . . ?
C16 S11 Cu6 113.82(14) . . ?
Cu10 S5 Cu11 73.66(3) 2_665 2_675 ?
Cu10 S5 Cu8 77.16(3) 2_665 . ?
Cu10 S5 Cu12 131.70(4) 2_665 2_675 ?
Cu8 S5 Cu11 135.44(4) . 2_675 ?
Cu8 S5 Cu12 90.93(4) . 2_675 ?
Cu12 S5 Cu11 84.24(4) 2_675 2_675 ?
C7 S5 Cu10 117.55(15) . 2_665 ?
C7 S5 Cu11 105.88(13) . 2_675 ?
C7 S5 Cu8 117.34(13) . . ?
C7 S5 Cu12 109.55(15) . 2_675 ?
Cu3 S3 Cu7 75.81(3) 1_545 2_656 ?
Cu3 S3 Cu6 131.86(4) 1_545 2_656 ?
Cu3 S3 Cu5 89.01(4) 1_545 2_656 ?
Cu7 S3 Cu6 72.03(3) 2_656 2_656 ?
Cu5 S3 Cu7 132.92(5) 2_656 2_656 ?
Cu5 S3 Cu6 87.55(4) 2_656 2_656 ?
C4 S3 Cu3 112.54(13) . 1_545 ?
C4 S3 Cu7 111.90(13) . 2_656 ?
C4 S3 Cu6 112.26(13) . 2_656 ?
C4 S3 Cu5 115.07(13) . 2_656 ?
O7 S6 C9 105.81(18) . . ?
O8 S6 O7 111.90(17) . . ?
O8 S6 C9 107.80(19) . . ?
O9 S6 O7 111.42(19) . . ?
O9 S6 O8 112.4(2) . . ?
O9 S6 C9 107.1(2) . . ?
Cu11 S1 Cu8 137.53(5) 2_676 2_566 ?
Cu11 S1 Cu1 90.49(4) 2_676 . ?
Cu2 S1 Cu11 80.50(4) . 2_676 ?
Cu2 S1 Cu8 72.89(3) . 2_566 ?
Cu2 S1 Cu1 131.96(5) . . ?
Cu1 S1 Cu8 83.73(4) . 2_566 ?
C1 S1 Cu11 111.0(2) . 2_676 ?
C1 S1 Cu8 109.1(2) . 2_566 ?
C1 S1 Cu2 110.5(3) . . ?
C1 S1 Cu1 116.7(3) . . ?
C1A S1 Cu2 123(3) . . ?
C1A S1 Cu1 105(3) . . ?
Cu10 S7 Cu2 73.77(3) . 2_666 ?
Cu10 S7 Cu12 132.01(5) . 2_775 ?
Cu10 S7 Cu1 90.52(4) . 1_654 ?
Cu2 S7 Cu12 73.36(3) 2_666 2_775 ?
Cu2 S7 Cu1 131.18(5) 2_666 1_654 ?
Cu1 S7 Cu12 85.68(4) 1_654 2_775 ?
C10 S7 Cu10 113.99(13) . . ?
C10 S7 Cu2 111.39(14) . 2_666 ?
C10 S7 Cu12 110.09(14) . 2_775 ?
C10 S7 Cu1 117.19(14) . 1_654 ?
O13 S10 C15 105.86(19) . . ?
O15 S10 O13 111.75(18) . . ?
O15 S10 C15 106.3(2) . . ?
O14 S10 O13 111.5(2) . . ?
O14 S10 O15 113.0(2) . . ?
O14 S10 C15 107.9(2) . . ?
O5 S4 C6 106.43(18) . . ?
O4 S4 O5 112.02(19) . . ?
O4 S4 O6 112.03(18) . . ?
O4 S4 C6 106.70(18) . . ?
O6 S4 O5 112.93(18) . . ?
O6 S4 C6 106.17(17) . . ?
O11 S8 O10 112.86(18) . . ?
O11 S8 C12 106.85(18) . . ?
O12 S8 O11 111.92(19) . . ?
O12 S8 O10 112.06(19) . . ?
O12 S8 C12 106.46(18) . . ?
O10 S8 C12 106.17(18) . . ?
O2 S2 C3 105.0(2) . . ?
O2 S2 C3A 105.5(17) . . ?
O3 S2 O2 111.7(2) . . ?
O3 S2 O1 113.2(3) . . ?
O3 S2 C3 106.7(3) . . ?
O3 S2 C3A 119(2) . . ?
O1 S2 O2 111.1(2) . . ?
O1 S2 C3 108.6(3) . . ?
O1 S2 C3A 95(3) . . ?
O18 S12 C18 106.6(2) . . ?
O17 S12 O18 112.2(7) . . ?
O17 S12 C18 107.3(6) . . ?
O16 S12 O18 112.7(3) . . ?
O16 S12 O17 111.9(4) . . ?
O16 S12 C18 105.6(5) . . ?
S12 O18 Cu2 105.9(2) . 2_566 ?
S6 O7 Cu7 126.03(17) . . ?
S10 O13 Cu10 115.39(16) . . ?
S4 O5 Cu4 115.74(17) . . ?
S2 O2 Cu3 116.29(17) . . ?
S6 O8 Cu6 126.35(17) . . ?
S8 O11 Cu11 116.24(17) . . ?
S12 O17 Cu12 110.8(7) . 2_675 ?
S10 O15 Cu11 128.84(19) . 1_545 ?
Cu9 O22 H22A 109.4 . . ?
Cu9 O22 H22B 109.4 . . ?
H22A O22 H22B 104.5 . . ?
S8 O12 Cu1 115.32(17) . 2_676 ?
Cu8 O21 H21A 110.3 . . ?
Cu8 O21 H21B 110.8 . . ?
H21A O21 H21B 107.3 . . ?
S4 O4 Cu5 117.80(17) . . ?
S12 O16 Cu8 120.39(17) . . ?
S4 O6 Cu6 119.90(16) . . ?
H23A O23 H23B 109.4 . . ?
S8 O10 Cu12 118.67(16) . . ?
H26A O26 H26B 104.5 . . ?
H14A C14 H14B 108.0 . . ?
C15 C14 H14A 109.4 . . ?
C15 C14 H14B 109.4 . . ?
C13 C14 H14A 109.4 . . ?
C13 C14 H14B 109.4 . . ?
C13 C14 C15 111.2(4) . . ?
S12 C18 H18A 109.2 . . ?
S12 C18 H18B 109.1 . . ?
H18A C18 H18B 107.9 . . ?
C17 C18 S12 112.3(7) . . ?
C17 C18 H18A 109.2 . . ?
C17 C18 H18B 109.1 . . ?
S10 C15 H15A 109.2 . . ?
S10 C15 H15B 109.1 . . ?
C14 C15 S10 112.3(3) . . ?
C14 C15 H15A 109.1 . . ?
C14 C15 H15B 109.1 . . ?
H15A C15 H15B 107.9 . . ?
S2 O1 Cu4 131.3(2) . . ?
S6 C9 H9A 108.8 . . ?
S6 C9 H9B 108.8 . . ?
H9A C9 H9B 107.7 . . ?
C8 C9 S6 113.6(3) . . ?
C8 C9 H9A 108.8 . . ?
C8 C9 H9B 108.8 . . ?
C9 C8 H8A 109.6 . . ?
C9 C8 H8B 109.6 . . ?
H8A C8 H8B 108.1 . . ?
C7 C8 C9 110.2(3) . . ?
C7 C8 H8A 109.6 . . ?
C7 C8 H8B 109.6 . . ?
S8 C12 H12A 109.3 . . ?
S8 C12 H12B 109.3 . . ?
H12A C12 H12B 108.0 . . ?
C11 C12 S8 111.5(3) . . ?
C11 C12 H12A 109.3 . . ?
C11 C12 H12B 109.3 . . ?
S4 C6 H6A 109.3 . . ?
S4 C6 H6B 109.3 . . ?
H6A C6 H6B 107.9 . . ?
C5 C6 S4 111.7(3) . . ?
C5 C6 H6A 109.3 . . ?
C5 C6 H6B 109.3 . . ?
Cu5 O20 H20A 111.7 . . ?
Cu5 O20 H20B 112.1 . . ?
H20A O20 H20B 106.7 . . ?
S3 C4 H4A 109.4 . . ?
S3 C4 H4B 109.4 . . ?
H4A C4 H4B 108.0 . . ?
C5 C4 S3 111.3(3) . . ?
C5 C4 H4A 109.4 . . ?
C5 C4 H4B 109.4 . . ?
Cu1 O19 H19A 126.3 . . ?
Cu1 O19 H19B 129.2 . . ?
H19A O19 H19B 104.5 . . ?
S7 C10 H10A 109.5 . . ?
S7 C10 H10B 109.5 . . ?
H10A C10 H10B 108.1 . . ?
C11 C10 S7 110.7(3) . . ?
C11 C10 H10A 109.5 . . ?
C11 C10 H10B 109.5 . . ?
H27A O27 H27B 109.4 . . ?
S11 C16 H16A 109.1 . . ?
S11 C16 H16B 109.1 . . ?
H16A C16 H16B 107.9 . . ?
C17 C16 S11 112.3(3) . . ?
C17 C16 H16A 109.1 . . ?
C17 C16 H16B 109.1 . . ?
C18 C17 H17A 109.1 . . ?
C18 C17 H17B 109.0 . . ?
C16 C17 C18 112.8(5) . . ?
C16 C17 H17C 110.1 . . ?
C16 C17 H17D 110.1 . . ?
C16 C17 H17A 109.0 . . ?
C16 C17 H17B 109.0 . . ?
C16 C17 C18A 108(4) . . ?
H17C C17 H17D 108.4 . . ?
H17A C17 H17B 107.8 . . ?
C18A C17 H17C 109.7 . . ?
C18A C17 H17D 110.3 . . ?
S5 C7 H7A 109.0 . . ?
S5 C7 H7B 109.0 . . ?
C8 C7 S5 112.9(3) . . ?
C8 C7 H7A 109.0 . . ?
C8 C7 H7B 109.0 . . ?
H7A C7 H7B 107.8 . . ?
S9 C13 H13A 108.6 . . ?
S9 C13 H13B 108.6 . . ?
C14 C13 S9 114.5(3) . . ?
C14 C13 H13A 108.6 . . ?
C14 C13 H13B 108.6 . . ?
H13A C13 H13B 107.6 . . ?
C6 C5 H5A 109.8 . . ?
C6 C5 H5B 109.8 . . ?
C4 C5 C6 109.5(3) . . ?
C4 C5 H5A 109.8 . . ?
C4 C5 H5B 109.8 . . ?
H5A C5 H5B 108.2 . . ?
S1 C1 H1A 107.9 . . ?
S1 C1 H1B 107.9 . . ?
H1A C1 H1B 107.2 . . ?
C2 C1 S1 117.6(5) . . ?
C2 C1 H1A 108.0 . . ?
C2 C1 H1B 107.7 . . ?
H25A O25 H25B 104.5 . . ?
H28A O28 H28B 109.5 . . ?
C12 C11 H11A 109.6 . . ?
C12 C11 H11B 109.6 . . ?
C10 C11 C12 110.2(3) . . ?
C10 C11 H11A 109.6 . . ?
C10 C11 H11B 109.6 . . ?
H11A C11 H11B 108.1 . . ?
S2 C3 H3A 108.4 . . ?
S2 C3 H3B 108.4 . . ?
H3A C3 H3B 107.4 . . ?
C2 C3 S2 115.5(5) . . ?
C2 C3 H3A 108.3 . . ?
C2 C3 H3B 108.6 . . ?
C1 C2 C3 115.1(5) . . ?
C1 C2 H2A 108.4 . . ?
C1 C2 H2B 108.7 . . ?
C3 C2 H2A 108.3 . . ?
C3 C2 H2B 108.7 . . ?
H2A C2 H2B 107.5 . . ?
O16A S12A O17A 113(5) . . ?
O16A S12A C18A 102(7) . . ?
O16A S12A O18A 123(4) . . ?
O17A S12A C18A 114(8) . . ?
O18A S12A O17A 91(7) . . ?
O18A S12A C18A 115(6) . . ?
C17 C18A S12A 117.1(18) . . ?
C17 C18A H18C 107.7 . . ?
C17 C18A H18D 108.4 . . ?
S12A C18A H18C 107.7 . . ?
S12A C18A H18D 108.3 . . ?
H18C C18A H18D 107.3 . . ?
H24A O24 H24B 104.5 . . ?
H2AA C2A H2AB 109.8 . . ?
C3A C2A H2AA 115.9 . . ?
C3A C2A H2AB 107.8 . . ?
C3A C2A C1A 100(3) . . ?
C1A C2A H2AA 115.0 . . ?
C1A C2A H2AB 107.6 . . ?
S2 C3A H3AA 111.4 . . ?
S2 C3A H3AB 111.0 . . ?
C2A C3A S2 102(3) . . ?
C2A C3A H3AA 107.5 . . ?
C2A C3A H3AB 115.3 . . ?
H3AA C3A H3AB 109.6 . . ?
S1 C1A H1AA 108.9 . . ?
S1 C1A H1AB 109.9 . . ?
C2A C1A S1 108(3) . . ?
C2A C1A H1AA 113.7 . . ?
C2A C1A H1AB 106.8 . . ?
H1AA C1A H1AB 109.2 . . ?

loop_
_geom_bond_atom_site_label_1
_geom_bond_atom_site_label_2
_geom_bond_distance
_geom_bond_site_symmetry_2
_geom_bond_publ_flag
Cu10 Cu11 2.6968(7) 1_545 ?
Cu10 Cu8 2.7852(7) 2_665 ?
Cu10 Cu2 2.6658(7) 2_666 ?
Cu10 S5 2.2226(10) 2_665 ?
Cu10 S7 2.2041(10) . ?
Cu10 O13 2.121(3) . ?
Cu3 Cu7 2.7393(7) 2_666 ?
Cu3 Cu4 2.6376(7) . ?
Cu3 Cu9 2.6617(7) . ?
Cu3 S11 2.2460(10) . ?
Cu3 S3 2.1963(10) 1_565 ?
Cu3 O2 2.114(3) . ?
Cu7 Cu9 2.7178(8) . ?
Cu7 Cu6 2.6703(7) . ?
Cu7 S9 2.2024(10) . ?
Cu7 S3 2.2617(10) 2_656 ?
Cu7 O7 2.085(3) . ?
Cu4 S9 2.2523(11) 2_666 ?
Cu4 S11 2.2856(10) . ?
Cu4 O5 2.132(3) . ?
Cu4 O1 2.150(4) . ?
Cu9 Cu5 2.7692(7) 2_666 ?
Cu9 S9 2.2339(11) . ?
Cu9 S11 2.2208(11) . ?
Cu9 O22 2.054(3) . ?
Cu6 S11 2.2507(11) . ?
Cu6 S3 2.2799(11) 2_656 ?
Cu6 O8 2.205(3) . ?
Cu6 O6 2.113(3) . ?
Cu11 Cu2 2.8779(7) 2_676 ?
Cu11 Cu12 3.0324(8) . ?
Cu11 S5 2.2757(10) 2_675 ?
Cu11 S1 2.2431(11) 2_676 ?
Cu11 O11 2.184(3) . ?
Cu11 O15 2.207(3) 1_565 ?
Cu8 Cu2 2.6679(8) 2_566 ?
Cu8 Cu1 3.0283(8) 2_566 ?
Cu8 S5 2.2437(11) . ?
Cu8 S1 2.2792(11) 2_566 ?
Cu8 O21 2.091(3) . ?
Cu8 O16 2.260(3) . ?
Cu2 Cu12 2.6837(7) 1_446 ?
Cu2 S1 2.2110(11) . ?
Cu2 S7 2.2372(11) 2_666 ?
Cu2 O18 2.242(3) 2_566 ?
Cu2 O18A 2.03(4) 2_566 ?
Cu12 S5 2.2456(11) 2_675 ?
Cu12 S7 2.2552(11) 2_775 ?
Cu12 O17 2.287(13) 2_675 ?
Cu12 O10 2.111(3) . ?
Cu12 O17A 2.25(15) 2_675 ?
Cu5 S9 2.2783(11) 2_666 ?
Cu5 S3 2.2268(11) 2_656 ?
Cu5 O4 2.213(3) . ?
Cu5 O20 2.074(4) . ?
Cu1 S1 2.2584(11) . ?
Cu1 S7 2.2550(12) 1_456 ?
Cu1 O12 2.264(3) 2_676 ?
Cu1 O19 2.060(4) . ?
S9 C13 1.818(4) . ?
S11 C16 1.831(4) . ?
S5 C7 1.832(4) . ?
S3 C4 1.834(4) . ?
S6 O7 1.462(3) . ?
S6 O8 1.455(3) . ?
S6 O9 1.450(3) . ?
S6 C9 1.758(4) . ?
S1 C1 1.820(5) . ?
S1 C1A 1.81(2) . ?
S7 C10 1.839(4) . ?
S10 O13 1.464(3) . ?
S10 O15 1.455(3) . ?
S10 O14 1.437(3) . ?
S10 C15 1.755(4) . ?
S4 O5 1.456(3) . ?
S4 O4 1.456(3) . ?
S4 O6 1.456(3) . ?
S4 C6 1.759(4) . ?
S8 O11 1.458(3) . ?
S8 O12 1.456(3) . ?
S8 O10 1.461(3) . ?
S8 C12 1.763(4) . ?
S2 O2 1.467(3) . ?
S2 O3 1.422(4) . ?
S2 O1 1.435(5) . ?
S2 C3 1.743(6) . ?
S2 C3A 1.78(2) . ?
S12 O18 1.471(5) . ?
S12 O17 1.466(7) . ?
S12 O16 1.454(3) . ?
S12 C18 1.757(11) . ?
O22 H22A 0.8499 . ?
O22 H22B 0.8498 . ?
O21 H21A 0.8697 . ?
O21 H21B 0.8211 . ?
O23 H23A 0.8509 . ?
O23 H23B 0.8499 . ?
O26 H26A 0.8500 . ?
O26 H26B 0.8500 . ?
C14 H14A 0.9700 . ?
C14 H14B 0.9700 . ?
C14 C15 1.512(6) . ?
C14 C13 1.481(6) . ?
C18 H18A 0.9700 . ?
C18 H18B 0.9700 . ?
C18 C17 1.508(6) . ?
C15 H15A 0.9700 . ?
C15 H15B 0.9700 . ?
C9 H9A 0.9700 . ?
C9 H9B 0.9700 . ?
C9 C8 1.512(5) . ?
C8 H8A 0.9700 . ?
C8 H8B 0.9700 . ?
C8 C7 1.505(5) . ?
C12 H12A 0.9700 . ?
C12 H12B 0.9700 . ?
C12 C11 1.528(5) . ?
C6 H6A 0.9700 . ?
C6 H6B 0.9700 . ?
C6 C5 1.531(5) . ?
O20 H20A 0.8981 . ?
O20 H20B 0.8977 . ?
C4 H4A 0.9700 . ?
C4 H4B 0.9700 . ?
C4 C5 1.509(5) . ?
O19 H19A 0.8498 . ?
O19 H19B 0.8501 . ?
C10 H10A 0.9700 . ?
C10 H10B 0.9700 . ?
C10 C11 1.502(5) . ?
O27 H27A 0.8506 . ?
O27 H27B 0.8502 . ?
C16 H16A 0.9700 . ?
C16 H16B 0.9700 . ?
C16 C17 1.487(5) . ?
C17 H17C 0.9700 . ?
C17 H17D 0.9700 . ?
C17 H17A 0.9700 . ?
C17 H17B 0.9700 . ?
C17 C18A 1.53(2) . ?
C7 H7A 0.9700 . ?
C7 H7B 0.9700 . ?
C13 H13A 0.9700 . ?
C13 H13B 0.9700 . ?
C5 H5A 0.9700 . ?
C5 H5B 0.9700 . ?
C1 H1A 0.9700 . ?
C1 H1B 0.9700 . ?
C1 C2 1.419(8) . ?
O25 H25A 0.8502 . ?
O25 H25B 0.8499 . ?
O28 H28A 0.8496 . ?
O28 H28B 0.8499 . ?
C11 H11A 0.9700 . ?
C11 H11B 0.9700 . ?
C3 H3A 0.9700 . ?
C3 H3B 0.9700 . ?
C3 C2 1.512(7) . ?
C2 H2A 0.9700 . ?
C2 H2B 0.9700 . ?
S12A O16A 1.455(18) . ?
S12A O17A 1.46(2) . ?
S12A C18A 1.78(2) . ?
S12A O18A 1.46(2) . ?
C18A H18C 0.9700 . ?
C18A H18D 0.9700 . ?
O24 H24A 0.8499 . ?
O24 H24B 0.8505 . ?
C2A H2AA 0.9700 . ?
C2A H2AB 0.9700 . ?
C2A C3A 1.58(2) . ?
C2A C1A 1.61(2) . ?
C3A H3AA 0.9700 . ?
C3A H3AB 0.9700 . ?
C1A H1AA 0.9700 . ?
C1A H1AB 0.9700 . ?

loop_
_geom_hbond_atom_site_label_D
_geom_hbond_atom_site_label_H
_geom_hbond_atom_site_label_A
_geom_hbond_distance_DH
_geom_hbond_distance_HA
_geom_hbond_distance_DA
_geom_hbond_angle_DHA
_geom_hbond_site_symmetry_A
_geom_hbond_publ_flag
O22 H22A O27 0.85 1.82 2.666(6) 173.8 . yes
O22 H22B O26 0.85 1.90 2.664(5) 148.4 . yes
O21 H21A O24 0.87 1.91 2.727(6) 156.3 . yes
O21 H21B O23 0.82 1.91 2.717(5) 166.3 2_656 yes
O23 H23A O3 0.85 1.98 2.767(5) 153.6 1_645 yes
O23 H23B O8 0.85 2.15 2.966(4) 160.8 2_656 yes
O26 H26A O17 0.85 2.05 2.835(12) 154.2 . yes
O26 H26A O17A 0.85 2.24 3.01(14) 150.9 . yes
O26 H26B O14 0.85 2.09 2.707(5) 128.9 . yes
C6 H6B O3 0.97 2.40 3.196(6) 139.2 2_566 yes
O20 H20A O23 0.90 2.08 2.746(5) 129.6 . yes
O20 H20B O22 0.90 2.26 2.947(5) 133.3 2_666 yes
O19 H19A O26 0.85 2.04 2.889(6) 179.3 2_576 yes
O19 H19B O21 0.85 2.45 2.972(5) 120.1 2_566 yes
O27 H27A O28 0.85 1.86 2.688(7) 165.8 . yes
O27 H27B O2 0.85 2.17 2.914(5) 146.6 . yes
O25 H25A O9 0.85 1.93 2.762(6) 167.3 . yes
O28 H28A O9 0.85 2.01 2.846(6) 168.1 1_465 yes
O28 H28B O12 0.85 2.22 3.009(6) 153.6 1_455 yes
O24 H24A O25 0.85 1.90 2.723(7) 161.3 . yes
O24 H24B O13 0.85 2.13 2.887(5) 148.6 2_665 yes

loop_
_geom_torsion_atom_site_label_1
_geom_torsion_atom_site_label_2
_geom_torsion_atom_site_label_3
_geom_torsion_atom_site_label_4
_geom_torsion
_geom_torsion_site_symmetry_1
_geom_torsion_site_symmetry_2
_geom_torsion_site_symmetry_3
_geom_torsion_site_symmetry_4
_geom_torsion_publ_flag
Cu10 S5 C7 C8 -92.3(3) 2_665 . . . ?
Cu10 S7 C10 C11 -154.7(3) . . . . ?
Cu3 S11 C16 C17 131.0(3) . . . . ?
Cu3 S3 C4 C5 -153.5(2) 1_545 . . . ?
Cu7 S9 C13 C14 47.2(4) . . . . ?
Cu7 S3 C4 C5 123.4(3) 2_656 . . . ?
Cu4 S9 C13 C14 145.8(3) 2_666 . . . ?
Cu4 S11 C16 C17 -153.2(3) . . . . ?
Cu9 S9 C13 C14 -37.4(4) . . . . ?
Cu9 S11 C16 C17 49.6(4) . . . . ?
Cu6 S11 C16 C17 -56.7(4) . . . . ?
Cu6 S3 C4 C5 44.6(3) 2_656 . . . ?
Cu11 S5 C7 C8 -171.9(3) 2_675 . . . ?
Cu11 S1 C1 C2 -165.3(5) 2_676 . . . ?
Cu11 S1 C1A C2A 136(5) 2_676 . . . ?
Cu8 S5 C7 C8 -3.0(4) . . . . ?
Cu8 S1 C1 C2 29.1(7) 2_566 . . . ?
Cu8 S1 C1A C2A -39(7) 2_566 . . . ?
Cu2 S1 C1 C2 107.3(6) . . . . ?
Cu2 S1 C1A C2A 47(7) . . . . ?
Cu2 S7 C10 C11 124.1(3) 2_666 . . . ?
Cu12 S5 C7 C8 98.7(3) 2_675 . . . ?
Cu12 S7 C10 C11 44.8(3) 2_775 . . . ?
Cu5 S9 C13 C14 -119.0(4) 2_666 . . . ?
Cu5 S3 C4 C5 -53.5(3) 2_656 . . . ?
Cu1 S1 C1 C2 -63.5(6) . . . . ?
Cu1 S1 C1A C2A -129(5) . . . . ?
Cu1 S7 C10 C11 -50.9(3) 1_654 . . . ?
S11 C16 C17 C18 -175.6(7) . . . . ?
S11 C16 C17 C18A 177(7) . . . . ?
S3 C4 C5 C6 -177.8(3) . . . . ?
S6 C9 C8 C7 -169.4(3) . . . . ?
S1 C1 C2 C3 176.1(5) . . . . ?
S7 C10 C11 C12 179.2(3) . . . . ?
S4 C6 C5 C4 -176.3(3) . . . . ?
S8 C12 C11 C10 -177.2(3) . . . . ?
S2 C3 C2 C1 117.2(6) . . . . ?
S12 C18 C17 C16 -171.9(5) . . . . ?
O18 S12 O17 Cu12 -61.9(5) . . . 2_675 ?
O18 S12 O16 Cu8 56.6(3) . . . . ?
O18 S12 C18 C17 173.5(7) . . . . ?
O7 S6 O8 Cu6 -18.3(3) . . . . ?
O7 S6 C9 C8 -172.5(3) . . . . ?
O13 S10 O15 Cu11 37.4(3) . . . 1_545 ?
O13 S10 C15 C14 -177.3(3) . . . . ?
O5 S4 O4 Cu5 -68.9(2) . . . . ?
O5 S4 O6 Cu6 64.8(2) . . . . ?
O5 S4 C6 C5 176.2(3) . . . . ?
O2 S2 O1 Cu4 13.7(4) . . . . ?
O2 S2 C3 C2 174.5(5) . . . . ?
O2 S2 C3A C2A -168(4) . . . . ?
O8 S6 O7 Cu7 3.1(3) . . . . ?
O8 S6 C9 C8 -52.7(4) . . . . ?
O11 S8 O12 Cu1 -68.0(2) . . . 2_676 ?
O11 S8 O10 Cu12 61.9(2) . . . . ?
O11 S8 C12 C11 175.3(3) . . . . ?
O17 S12 O18 Cu2 70.4(5) . . . 2_566 ?
O17 S12 O16 Cu8 -70.9(7) . . . . ?
O17 S12 C18 C17 -66.1(10) . . . . ?
O15 S10 O13 Cu10 -37.1(2) . . . . ?
O15 S10 C15 C14 -58.3(4) . . . . ?
O12 S8 O11 Cu11 69.1(2) . . . . ?
O12 S8 O10 Cu12 -65.5(2) . . . . ?
O12 S8 C12 C11 -64.9(3) . . . . ?
O4 S4 O5 Cu4 63.2(2) . . . . ?
O4 S4 O6 Cu6 -62.8(2) . . . . ?
O4 S4 C6 C5 -64.0(3) . . . . ?
O9 S6 O7 Cu7 -123.6(2) . . . . ?
O9 S6 O8 Cu6 107.9(2) . . . . ?
O9 S6 C9 C8 68.5(4) . . . . ?
O16 S12 O18 Cu2 -57.1(4) . . . 2_566 ?
O16 S12 O17 Cu12 66.0(8) . . . 2_675 ?
O16 S12 C18 C17 53.5(8) . . . . ?
O6 S4 O5 Cu4 -64.5(2) . . . . ?
O6 S4 O4 Cu5 59.2(2) . . . . ?
O6 S4 C6 C5 55.7(3) . . . . ?
O10 S8 O11 Cu11 -58.4(2) . . . . ?
O10 S8 O12 Cu1 60.0(2) . . . 2_676 ?
O10 S8 C12 C11 54.6(3) . . . . ?
O14 S10 O13 Cu10 -164.7(2) . . . . ?
O14 S10 O15 Cu11 164.1(2) . . . 1_545 ?
O14 S10 C15 C14 63.2(4) . . . . ?
O3 S2 O2 Cu3 -160.2(2) . . . . ?
O3 S2 O1 Cu4 140.3(3) . . . . ?
O3 S2 C3 C2 55.8(6) . . . . ?
O3 S2 C3A C2A 65(5) . . . . ?
C18 S12 O18 Cu2 -172.5(5) . . . 2_566 ?
C18 S12 O17 Cu12 -178.6(5) . . . 2_675 ?
C18 S12 O16 Cu8 172.6(2) . . . . ?
C15 S10 O13 Cu10 78.2(2) . . . . ?
C15 S10 O15 Cu11 -77.7(3) . . . 1_545 ?
C15 C14 C13 S9 177.2(3) . . . . ?
O1 S2 O2 Cu3 -32.8(3) . . . . ?
O1 S2 C3 C2 -66.6(6) . . . . ?
O1 S2 C3A C2A -55(5) . . . . ?
C9 S6 O7 Cu7 120.3(2) . . . . ?
C9 S6 O8 Cu6 -134.3(2) . . . . ?
C9 C8 C7 S5 -163.0(3) . . . . ?
C12 S8 O11 Cu11 -174.73(18) . . . . ?
C12 S8 O12 Cu1 175.64(18) . . . 2_676 ?
C12 S8 O10 Cu12 178.67(18) . . . . ?
C6 S4 O5 Cu4 179.43(18) . . . . ?
C6 S4 O4 Cu5 174.96(18) . . . . ?
C6 S4 O6 Cu6 -178.94(18) . . . . ?
C16 C17 C18A S12A 150(9) . . . . ?
C13 C14 C15 S10 176.9(3) . . . . ?
C3 S2 O2 Cu3 84.5(3) . . . . ?
C3 S2 O1 Cu4 -101.3(4) . . . . ?
O16A S12A O17A Cu12 -92(9) . . . 2_675 ?
O16A S12A C18A C17 -95(12) . . . . ?
O16A S12A O18A Cu2 96(10) . . . 2_566 ?
O17A S12A C18A C17 27(16) . . . . ?
O17A S12A O18A Cu2 -22(13) . . . 2_566 ?
C18A S12A O17A Cu12 153(10) . . . 2_675 ?
C18A S12A O18A Cu2 -139(11) . . . 2_566 ?
O18A S12A O17A Cu12 35(10) . . . 2_675 ?
O18A S12A C18A C17 130(10) . . . . ?
C3A S2 O2 Cu3 69(3) . . . . ?
C3A S2 O1 Cu4 -95(2) . . . . ?
C3A C2A C1A S1 170(5) . . . . ?
C1A C2A C3A S2 -168(5) . . . . ?
